data_7100866
loop_
_publ_author_name
'M.T. Whited'
'E. Rivard'
'J.C. Peters'

_journal_name_full 'Chemical Communications'
_journal_paper_doi 10.1039/b516046d
_journal_year 2006
_chemical_formula_sum 'C43 H54 Co I N O P2 Si'
_chemical_formula_weight 876.73
_space_group_IT_number 14
_symmetry_cell_setting monoclinic
_symmetry_space_group_name_Hall '-P 2ybc'
_symmetry_space_group_name_H-M 'P 1 21/c 1'
_cell_angle_alpha 90.00
_cell_angle_beta 92.988(2)
_cell_angle_gamma 90.00
_cell_formula_units_Z 4
_cell_length_a 11.6071(8)
_cell_length_b 21.6762(15)
_cell_length_c 16.8895(12)
_cell_measurement_temperature 100(2)
_cell_volume 4243.6(5)
_diffrn_ambient_temperature 100(2)
_exptl_crystal_density_diffrn 1.372
_cod_depositor_comments
;
The following automatic conversions were performed:
'_symmetry_cell_setting' value 'Monoclinic' changed to 'monoclinic'
according to '/home/saulius/struct/CIF-dictionaries/cif_core.dic'
dictionary named 'cif_core.dic' version 2.4.1 from 2010-06-29.

Automatic conversion script
Id: cif_fix_enum 1527 2010-12-29 10:47:43Z saulius 
;
_cod_original_sg_symbol_H-M 'P 21/c'
_cod_database_code 7100866

loop_
_symmetry_equiv_pos_as_xyz
'x, y, z'
'-x, y+1/2, -z+1/2'
'-x, -y, -z'
'x, -y-1/2, z-1/2'

loop_
_atom_site_label
_atom_site_type_symbol
_atom_site_fract_x
_atom_site_fract_y
_atom_site_fract_z
_atom_site_U_iso_or_equiv
_atom_site_adp_type
_atom_site_occupancy
_atom_site_symmetry_multiplicity
_atom_site_calc_flag
_atom_site_refinement_flags
_atom_site_disorder_assembly
_atom_site_disorder_group
I I 0.92011(3) 0.201853(11) -0.119709(13) 0.05553(11) Uani 1 1 d . . .
Co Co 0.81236(4) 0.232112(17) 0.00048(2) 0.02444(10) Uani 1 1 d . . .
P1 P 0.87609(8) 0.32472(4) 0.06520(5) 0.02902(18) Uani 1 1 d . . .
P2 P 0.86238(8) 0.16945(4) 0.11226(5) 0.02911(19) Uani 1 1 d . . .
Si1 Si 0.67886(8) 0.26271(4) 0.13636(6) 0.02699(19) Uani 1 1 d . . .
N N 0.6618(2) 0.24449(12) 0.03821(17) 0.0336(7) Uani 1 1 d . . .
C1 C 0.5553(3) 0.23855(16) -0.0064(3) 0.0476(11) Uani 1 1 d . . .
C14 C 0.7742(3) 0.33220(15) 0.14291(19) 0.0340(7) Uani 1 1 d . . .
H14A H 0.7278 0.3703 0.1351 0.041 Uiso 1 1 calc R . .
H14B H 0.8157 0.3342 0.1956 0.041 Uiso 1 1 calc R . .
C2 C 0.5035(4) 0.29049(17) -0.0441(2) 0.0465(10) Uani 1 1 d . . .
C20 C 0.9114(5) 0.44671(18) -0.1156(3) 0.0627(14) Uani 1 1 d . . .
H20 H 0.9425 0.4453 -0.1665 0.075 Uiso 1 1 calc R . .
C16 C 0.8678(3) 0.39513(15) 0.0062(2) 0.0351(8) Uani 1 1 d . . .
C34 C 0.8376(3) 0.08664(15) 0.1047(2) 0.0367(8) Uani 1 1 d . . .
C28 C 1.0077(3) 0.17101(16) 0.1570(2) 0.0375(8) Uani 1 1 d . . .
C15 C 0.7640(4) 0.19789(17) 0.1851(2) 0.0524(12) Uani 1 1 d . . .
H15A H 0.8080 0.2130 0.2331 0.063 Uiso 1 1 calc R . .
H15B H 0.7117 0.1645 0.2009 0.063 Uiso 1 1 calc R . .
C21 C 0.9083(4) 0.39332(17) -0.0695(2) 0.0493(10) Uani 1 1 d . . .
H21 H 0.9342 0.3553 -0.0903 0.059 Uiso 1 1 calc R . .
C29 C 1.0324(4) 0.17105(16) 0.2384(2) 0.0477(11) Uani 1 1 d . . .
H29 H 0.9712 0.1716 0.2736 0.057 Uiso 1 1 calc R . .
C17 C 0.8271(3) 0.45106(16) 0.0347(2) 0.0401(8) Uani 1 1 d . . .
H17 H 0.7984 0.4533 0.0863 0.048 Uiso 1 1 calc R . .
C22 C 1.0213(3) 0.33144(14) 0.1104(2) 0.0330(7) Uani 1 1 d . . .
C7 C 0.5636(4) 0.3523(2) -0.0453(3) 0.0572(12) Uani 1 1 d . . .
H7 H 0.6291 0.3509 -0.0045 0.069 Uiso 1 1 calc R . .
C18 C 0.8285(4) 0.50301(17) -0.0121(3) 0.0494(10) Uani 1 1 d . . .
H18 H 0.8007 0.5409 0.0078 0.059 Uiso 1 1 calc R . .
C38 C 0.8571(4) -0.00738(18) 0.0296(3) 0.0597(13) Uani 1 1 d . . .
H38 H 0.8781 -0.0278 -0.0173 0.072 Uiso 1 1 calc R . .
C23 C 1.0456(3) 0.34378(13) 0.1898(2) 0.0341(8) Uani 1 1 d . . .
H23 H 0.9840 0.3499 0.2238 0.041 Uiso 1 1 calc R . .
C33 C 1.0983(4) 0.1729(3) 0.1070(3) 0.0735(15) Uani 1 1 d . . .
H33 H 1.0832 0.1743 0.0512 0.088 Uiso 1 1 calc R . .
C39 C 0.8664(3) 0.05631(16) 0.0360(3) 0.0443(9) Uani 1 1 d . . .
H39 H 0.8928 0.0795 -0.0073 0.053 Uiso 1 1 calc R . .
C37 C 0.8177(5) -0.0403(2) 0.0914(4) 0.0780(17) Uani 1 1 d . . .
H37 H 0.8118 -0.0839 0.0873 0.094 Uiso 1 1 calc R . .
C8 C 0.6146(5) 0.3637(3) -0.1252(3) 0.094(2) Uani 1 1 d . . .
H8A H 0.6702 0.3310 -0.1357 0.141 Uiso 1 1 calc R . .
H8B H 0.6538 0.4037 -0.1244 0.141 Uiso 1 1 calc R . .
H8C H 0.5528 0.3636 -0.1670 0.141 Uiso 1 1 calc R . .
C27 C 1.1145(5) 0.3226(3) 0.0617(3) 0.0787(17) Uani 1 1 d . . .
H27 H 1.1003 0.3127 0.0073 0.094 Uiso 1 1 calc R . .
C13 C 0.5418(4) 0.2756(2) 0.1867(3) 0.0628(13) Uani 1 1 d . . .
H13A H 0.5006 0.3107 0.1623 0.094 Uiso 1 1 calc R . .
H13B H 0.5593 0.2841 0.2431 0.094 Uiso 1 1 calc R . .
H13C H 0.4935 0.2386 0.1814 0.094 Uiso 1 1 calc R . .
C19 C 0.8696(4) 0.50117(19) -0.0873(3) 0.0566(12) Uani 1 1 d . . .
H19 H 0.8689 0.5373 -0.1191 0.068 Uiso 1 1 calc R . .
C30 C 1.1452(5) 0.1703(2) 0.2683(3) 0.0751(18) Uani 1 1 d . . .
H30 H 1.1614 0.1698 0.3240 0.090 Uiso 1 1 calc R . .
C9 C 0.4861(6) 0.4067(2) -0.0244(3) 0.0810(17) Uani 1 1 d . . .
H9A H 0.4234 0.4111 -0.0652 0.122 Uiso 1 1 calc R . .
H9B H 0.5319 0.4447 -0.0217 0.122 Uiso 1 1 calc R . .
H9C H 0.4535 0.3992 0.0271 0.122 Uiso 1 1 calc R . .
C35 C 0.7966(4) 0.05248(19) 0.1673(3) 0.0587(12) Uani 1 1 d . . .
H35 H 0.7759 0.0725 0.2145 0.070 Uiso 1 1 calc R . .
C6 C 0.5017(4) 0.1807(2) -0.0154(5) 0.104(3) Uani 1 1 d . . .
C11 C 0.5804(6) 0.0769(2) -0.0505(7) 0.179(5) Uani 1 1 d . . .
H11A H 0.6191 0.0399 -0.0289 0.269 Uiso 1 1 calc R . .
H11B H 0.6289 0.0965 -0.0891 0.269 Uiso 1 1 calc R . .
H11C H 0.5063 0.0652 -0.0768 0.269 Uiso 1 1 calc R . .
C10 C 0.5591(6) 0.1232(2) 0.0184(7) 0.164(5) Uani 1 1 d . . .
H10 H 0.6362 0.1355 0.0426 0.196 Uiso 1 1 calc R . .
C5 C 0.3960(5) 0.1769(2) -0.0561(6) 0.138(4) Uani 1 1 d . . .
H5 H 0.3593 0.1378 -0.0608 0.165 Uiso 1 1 calc R . .
C36 C 0.7862(5) -0.0113(2) 0.1600(4) 0.0847(19) Uani 1 1 d . . .
H36 H 0.7575 -0.0348 0.2020 0.102 Uiso 1 1 calc R . .
C24 C 1.1591(4) 0.34733(16) 0.2207(3) 0.0498(11) Uani 1 1 d . . .
H24 H 1.1741 0.3552 0.2756 0.060 Uiso 1 1 calc R . .
C25 C 1.2483(5) 0.3396(2) 0.1729(4) 0.0844(19) Uani 1 1 d . . .
H25 H 1.3254 0.3422 0.1945 0.101 Uiso 1 1 calc R . .
C31 C 1.2330(6) 0.1702(3) 0.2186(4) 0.109(3) Uani 1 1 d . . .
H31 H 1.3104 0.1684 0.2398 0.131 Uiso 1 1 calc R . .
C32 C 1.2116(5) 0.1727(4) 0.1383(4) 0.119(3) Uani 1 1 d . . .
H32 H 1.2738 0.1743 0.1040 0.143 Uiso 1 1 calc R . .
C26 C 1.2276(5) 0.3281(3) 0.0931(5) 0.102(2) Uani 1 1 d . . .
H26 H 1.2903 0.3239 0.0595 0.122 Uiso 1 1 calc R . .
C12 C 0.4929(9) 0.0939(3) 0.0819(8) 0.216(8) Uani 1 1 d . . .
H12A H 0.4905 0.1220 0.1272 0.324 Uiso 1 1 calc R . .
H12B H 0.5307 0.0553 0.0988 0.324 Uiso 1 1 calc R . .
H12C H 0.4141 0.0852 0.0613 0.324 Uiso 1 1 calc R . .
C3 C 0.3965(4) 0.2832(2) -0.0847(3) 0.0656(15) Uani 1 1 d . . .
H3 H 0.3607 0.3182 -0.1094 0.079 Uiso 1 1 calc R . .
C4 C 0.3414(4) 0.2273(3) -0.0901(4) 0.103(3) Uani 1 1 d . . .
H4 H 0.2676 0.2236 -0.1167 0.124 Uiso 1 1 calc R . .
O O 0.7055(3) 0.47455(13) 0.23439(19) 0.0606(9) Uani 1 1 d . . .
C43 C 0.8919(6) 0.4862(3) 0.2869(4) 0.094(2) Uani 1 1 d . . .
H43A H 0.9082 0.4419 0.2860 0.141 Uiso 1 1 calc R . .
H43B H 0.9242 0.5040 0.3366 0.141 Uiso 1 1 calc R . .
H43C H 0.9270 0.5062 0.2420 0.141 Uiso 1 1 calc R . .
C40 C 0.5106(6) 0.4633(3) 0.1967(4) 0.103(2) Uani 1 1 d . . .
H40A H 0.5364 0.4513 0.1446 0.154 Uiso 1 1 calc R . .
H40B H 0.4514 0.4954 0.1902 0.154 Uiso 1 1 calc R . .
H40C H 0.4784 0.4273 0.2228 0.154 Uiso 1 1 calc R . .
C41 C 0.5981(11) 0.4846(9) 0.2400(7) 0.303(12) Uani 1 1 d . . .
H41A H 0.5899 0.5300 0.2376 0.363 Uiso 1 1 calc R . .
H41B H 0.5821 0.4728 0.2950 0.363 Uiso 1 1 calc R . .
C42 C 0.7868(9) 0.4945(7) 0.2820(8) 0.287(10) Uani 1 1 d . . .
H42A H 0.7787 0.5400 0.2790 0.345 Uiso 1 1 calc R . .
H42B H 0.7616 0.4829 0.3351 0.345 Uiso 1 1 calc R . .

loop_
_atom_site_aniso_label
_atom_site_aniso_U_11
_atom_site_aniso_U_22
_atom_site_aniso_U_33
_atom_site_aniso_U_23
_atom_site_aniso_U_13
_atom_site_aniso_U_12
I 0.1109(3) 0.03979(13) 0.01742(12) -0.00429(10) 0.01829(13) 0.00696(15)
Co 0.0334(2) 0.02330(18) 0.0159(2) -0.00147(15) -0.00611(16) 0.00421(17)
P1 0.0422(5) 0.0296(4) 0.0160(4) -0.0060(3) 0.0078(3) -0.0071(4)
P2 0.0356(5) 0.0316(4) 0.0201(4) 0.0042(3) 0.0017(3) 0.0167(4)
Si1 0.0227(4) 0.0240(4) 0.0344(5) -0.0007(3) 0.0025(4) 0.0051(3)
N 0.0247(14) 0.0323(13) 0.0424(17) -0.0137(12) -0.0119(12) 0.0097(11)
C1 0.0282(19) 0.0433(19) 0.069(3) -0.0299(19) -0.0242(18) 0.0137(16)
C14 0.044(2) 0.0394(17) 0.0194(16) -0.0058(13) 0.0090(14) -0.0084(15)
C2 0.046(2) 0.050(2) 0.041(2) -0.0229(17) -0.0238(18) 0.0154(18)
C20 0.109(4) 0.042(2) 0.040(2) 0.0049(18) 0.036(3) -0.009(2)
C16 0.047(2) 0.0348(16) 0.0239(17) -0.0028(13) 0.0087(15) -0.0073(15)
C34 0.0340(19) 0.0321(16) 0.044(2) 0.0083(15) 0.0012(16) 0.0115(14)
C28 0.045(2) 0.0379(17) 0.0286(18) 0.0049(14) -0.0103(16) 0.0091(16)
C15 0.079(3) 0.0429(19) 0.038(2) 0.0178(17) 0.031(2) 0.034(2)
C21 0.080(3) 0.0335(17) 0.037(2) -0.0054(15) 0.027(2) -0.0085(19)
C29 0.077(3) 0.0329(17) 0.031(2) 0.0050(15) -0.019(2) -0.0033(19)
C17 0.052(2) 0.0405(18) 0.0284(19) -0.0028(15) 0.0070(16) -0.0008(17)
C22 0.039(2) 0.0249(14) 0.0357(19) -0.0091(13) 0.0069(15) 0.0012(14)
C7 0.061(3) 0.065(3) 0.042(2) 0.012(2) -0.028(2) 0.004(2)
C18 0.062(3) 0.0374(19) 0.050(3) 0.0007(17) 0.013(2) 0.0033(18)
C38 0.058(3) 0.039(2) 0.081(3) -0.011(2) -0.003(3) 0.015(2)
C23 0.045(2) 0.0237(14) 0.0331(19) 0.0072(13) -0.0002(16) -0.0015(14)
C33 0.042(3) 0.129(4) 0.048(3) 0.024(3) -0.016(2) 0.009(3)
C39 0.044(2) 0.0341(17) 0.054(3) 0.0011(16) -0.0020(19) 0.0158(16)
C37 0.067(3) 0.031(2) 0.137(6) 0.012(3) 0.018(3) 0.008(2)
C8 0.088(4) 0.134(5) 0.059(3) 0.038(3) 0.001(3) 0.046(4)
C27 0.057(3) 0.101(4) 0.081(4) -0.063(3) 0.022(3) 0.000(3)
C13 0.036(2) 0.056(2) 0.098(4) -0.032(3) 0.023(2) -0.0036(19)
C19 0.080(3) 0.044(2) 0.047(3) 0.0119(19) 0.019(2) -0.008(2)
C30 0.089(4) 0.075(3) 0.056(3) 0.027(2) -0.047(3) -0.034(3)
C9 0.118(5) 0.054(3) 0.069(4) -0.009(2) -0.015(3) 0.007(3)
C35 0.059(3) 0.045(2) 0.074(3) 0.018(2) 0.030(2) 0.020(2)
C6 0.054(3) 0.039(2) 0.211(7) -0.046(3) -0.071(4) 0.018(2)
C11 0.068(4) 0.046(3) 0.417(16) -0.069(6) -0.052(7) 0.025(3)
C10 0.082(5) 0.027(2) 0.368(14) -0.037(5) -0.121(7) 0.015(3)
C5 0.062(4) 0.060(3) 0.281(10) -0.079(5) -0.096(5) 0.019(3)
C36 0.073(4) 0.049(3) 0.136(6) 0.029(3) 0.047(4) 0.014(2)
C24 0.057(3) 0.0342(18) 0.056(3) 0.0080(17) -0.021(2) 0.0074(18)
C25 0.045(3) 0.083(3) 0.123(5) -0.051(3) -0.015(3) 0.033(3)
C31 0.066(4) 0.157(6) 0.097(5) 0.060(5) -0.060(4) -0.033(4)
C32 0.040(3) 0.223(8) 0.091(5) 0.066(5) -0.025(3) -0.006(4)
C26 0.044(3) 0.129(5) 0.134(6) -0.073(5) 0.026(3) 0.016(3)
C12 0.177(10) 0.042(3) 0.410(19) -0.015(6) -0.180(12) 0.007(5)
C3 0.056(3) 0.075(3) 0.061(3) -0.037(2) -0.037(2) 0.032(2)
C4 0.055(3) 0.092(4) 0.155(6) -0.077(4) -0.072(4) 0.037(3)
O 0.078(2) 0.0459(15) 0.056(2) -0.0006(13) -0.0122(18) -0.0079(16)
C43 0.082(5) 0.076(3) 0.122(6) 0.022(4) -0.023(4) 0.008(3)
C40 0.121(6) 0.076(4) 0.108(5) -0.001(4) -0.016(5) 0.015(4)
C41 0.145(11) 0.59(3) 0.177(12) -0.239(17) 0.006(9) -0.048(14)
C42 0.102(8) 0.47(2) 0.286(16) -0.302(17) -0.015(9) -0.036(11)

loop_
_geom_bond_atom_site_label_1
_geom_bond_atom_site_label_2
_geom_bond_distance
_geom_bond_site_symmetry_2
_geom_bond_publ_flag
I Co 2.5258(5) . ?
Co N 1.910(3) . ?
Co P2 2.3731(8) . ?
Co P1 2.3849(9) . ?
P1 C14 1.820(4) . ?
P1 C22 1.820(4) . ?
P1 C16 1.822(3) . ?
P2 C28 1.813(4) . ?
P2 C34 1.821(3) . ?
P2 C15 1.829(4) . ?
Si1 N 1.706(3) . ?
Si1 C13 1.863(4) . ?
Si1 C14 1.869(3) . ?
Si1 C15 1.883(4) . ?
N C1 1.419(4) . ?
C1 C6 1.405(6) . ?
C1 C2 1.413(5) . ?
C14 H14A 0.9900 . ?
C14 H14B 0.9900 . ?
C2 C3 1.396(5) . ?
C2 C7 1.511(6) . ?
C20 C19 1.372(6) . ?
C20 C21 1.396(5) . ?
C20 H20 0.9500 . ?
C16 C21 1.386(5) . ?
C16 C17 1.396(5) . ?
C34 C39 1.390(5) . ?
C34 C35 1.395(5) . ?
C28 C33 1.382(6) . ?
C28 C29 1.389(5) . ?
C15 H15A 0.9900 . ?
C15 H15B 0.9900 . ?
C21 H21 0.9500 . ?
C29 C30 1.379(7) . ?
C29 H29 0.9500 . ?
C17 C18 1.377(5) . ?
C17 H17 0.9500 . ?
C22 C23 1.382(5) . ?
C22 C27 1.405(6) . ?
C7 C8 1.521(7) . ?
C7 C9 1.536(7) . ?
C7 H7 1.0000 . ?
C18 C19 1.380(6) . ?
C18 H18 0.9500 . ?
C38 C37 1.363(7) . ?
C38 C39 1.388(5) . ?
C38 H38 0.9500 . ?
C23 C24 1.394(5) . ?
C23 H23 0.9500 . ?
C33 C32 1.391(7) . ?
C33 H33 0.9500 . ?
C39 H39 0.9500 . ?
C37 C36 1.384(8) . ?
C37 H37 0.9500 . ?
C8 H8A 0.9800 . ?
C8 H8B 0.9800 . ?
C8 H8C 0.9800 . ?
C27 C26 1.395(8) . ?
C27 H27 0.9500 . ?
C13 H13A 0.9800 . ?
C13 H13B 0.9800 . ?
C13 H13C 0.9800 . ?
C19 H19 0.9500 . ?
C30 C31 1.354(9) . ?
C30 H30 0.9500 . ?
C9 H9A 0.9800 . ?
C9 H9B 0.9800 . ?
C9 H9C 0.9800 . ?
C35 C36 1.392(6) . ?
C35 H35 0.9500 . ?
C6 C5 1.377(6) . ?
C6 C10 1.511(8) . ?
C11 C10 1.566(13) . ?
C11 H11A 0.9800 . ?
C11 H11B 0.9800 . ?
C11 H11C 0.9800 . ?
C10 C12 1.494(16) . ?
C10 H10 1.0000 . ?
C5 C4 1.375(8) . ?
C5 H5 0.9500 . ?
C36 H36 0.9500 . ?
C24 C25 1.355(7) . ?
C24 H24 0.9500 . ?
C25 C26 1.380(9) . ?
C25 H25 0.9500 . ?
C31 C32 1.366(8) . ?
C31 H31 0.9500 . ?
C32 H32 0.9500 . ?
C26 H26 0.9500 . ?
C12 H12A 0.9800 . ?
C12 H12B 0.9800 . ?
C12 H12C 0.9800 . ?
C3 C4 1.370(7) . ?
C3 H3 0.9500 . ?
C4 H4 0.9500 . ?
O C41 1.275(12) . ?
O C42 1.282(8) . ?
C43 C42 1.232(11) . ?
C43 H43A 0.9800 . ?
C43 H43B 0.9800 . ?
C43 H43C 0.9800 . ?
C40 C41 1.304(11) . ?
C40 H40A 0.9800 . ?
C40 H40B 0.9800 . ?
C40 H40C 0.9800 . ?
C41 H41A 0.9900 . ?
C41 H41B 0.9900 . ?
C42 H42A 0.9900 . ?
C42 H42B 0.9900 . ?
